data_7064208
loop_
_publ_author_name
'Ganesh, Yamuna'
'Devaraj , Karthickram'
'Palani, Narasimman'
'Bhuvanesh, Nattamai S. P.'
'Karuppasamy, Sundaravel'

_publ_section_title
;
 Copper(II) Complexes of Dipica and Its Derivatives as Biomimetic Models
 for Phenoxazinone Synthase: Probing the Effect of Central N-cycloalkyl
 Rings on Reactivity
;
_journal_name_full 'New Journal of Chemistry'
_journal_paper_doi 10.1039/D5NJ04085J
_journal_year 2026
_chemical_formula_moiety 'C19 H25 Cl2 Cu N3'
_chemical_formula_sum 'C19 H25 Cl2 Cu N3'
_chemical_formula_weight 429.86
_space_group_crystal_system monoclinic
_space_group_IT_number 14
_space_group_name_Hall '-P 2ybc'
_space_group_name_H-M_alt 'P 1 21/c 1'
_atom_sites_solution_hydrogens geom
_atom_sites_solution_primary dual
_audit_creation_date 2022-08-12
_audit_creation_method
;
Olex2 1.5
(compiled 2022.04.07 svn.rca3783a0 for OlexSys, GUI svn.r6498)
;
_audit_update_record
;
2025-10-14 deposited with the CCDC.	2025-12-11 downloaded from the CCDC.
;
_cell_angle_alpha 90
_cell_angle_beta 114.875(2)
_cell_angle_gamma 90
_cell_formula_units_Z 4
_cell_length_a 11.8525(8)
_cell_length_b 13.3585(9)
_cell_length_c 13.5704(9)
_cell_measurement_reflns_used 9874
_cell_measurement_temperature 110.0
_cell_measurement_theta_max 27.520
_cell_measurement_theta_min 2.432
_cell_volume 1949.3(2)
_computing_cell_refinement 'SAINT V8.38A (Bruker, 2018)'
_computing_data_reduction 'SAINT V8.38A (Bruker, 2018)'
_computing_molecular_graphics 'Olex2 1.5 (Dolomanov et al., 2009)'
_computing_publication_material 'Olex2 1.5 (Dolomanov et al., 2009)'
_computing_structure_refinement 'XL  (Sheldrick, 2008)'
_computing_structure_solution 'SHELXT 2014/5 (Sheldrick, 2014)'
_diffrn_ambient_temperature 110.0
_diffrn_measured_fraction_theta_full 1.000
_diffrn_measured_fraction_theta_max 1.000
_diffrn_measurement_device_type 'Bruker APEX-II DUO (PHOTON 100)'
_diffrn_measurement_method '\f and \w scans'
_diffrn_radiation_type MoK\a
_diffrn_radiation_wavelength 0.71073
_diffrn_reflns_av_R_equivalents 0.0515
_diffrn_reflns_av_unetI/netI 0.0405
_diffrn_reflns_Laue_measured_fraction_full 1.000
_diffrn_reflns_Laue_measured_fraction_max 1.000
_diffrn_reflns_limit_h_max 15
_diffrn_reflns_limit_h_min -15
_diffrn_reflns_limit_k_max 17
_diffrn_reflns_limit_k_min -17
_diffrn_reflns_limit_l_max 17
_diffrn_reflns_limit_l_min -17
_diffrn_reflns_number 23043
_diffrn_reflns_point_group_measured_fraction_full 1.000
_diffrn_reflns_point_group_measured_fraction_max 1.000
_diffrn_reflns_theta_full 25.242
_diffrn_reflns_theta_max 27.543
_diffrn_reflns_theta_min 1.894
_diffrn_source_current 40.0
_diffrn_source_power 1.6
_diffrn_source_voltage 40.0
_diffrn_standards_number 0
_exptl_absorpt_coefficient_mu 1.401
_exptl_absorpt_correction_T_max 0.4305
_exptl_absorpt_correction_T_min 0.2540
_exptl_absorpt_correction_type multi-scan
_exptl_absorpt_process_details
;
SADABS-2016/2 (Bruker,2016/2) was used for absorption correction.
wR2(int) was 0.0965 before and 0.0643 after correction.
The Ratio of minimum to maximum transmission is 0.5900.
The \l/2 correction factor is Not present.
;
_exptl_crystal_colour blue
_exptl_crystal_colour_primary blue
_exptl_crystal_density_diffrn 1.465
_exptl_crystal_description block
_exptl_crystal_F_000 892
_exptl_crystal_size_max 0.543
_exptl_crystal_size_mid 0.527
_exptl_crystal_size_min 0.451
_refine_diff_density_max 0.535
_refine_diff_density_min -0.515
_refine_diff_density_rms 0.074
_refine_ls_extinction_coef 0.0035(3)
_refine_ls_extinction_expression Fc^*^=kFc[1+0.001xFc^2^\l^3^/sin(2\q)]^-1/4^
_refine_ls_extinction_method 'SHELXL-2018/3 (Sheldrick 2018)'
_refine_ls_goodness_of_fit_ref 1.050
_refine_ls_hydrogen_treatment constr
_refine_ls_matrix_type full
_refine_ls_number_parameters 227
_refine_ls_number_reflns 4494
_refine_ls_number_restraints 0
_refine_ls_restrained_S_all 1.050
_refine_ls_R_factor_all 0.0460
_refine_ls_R_factor_gt 0.0331
_refine_ls_shift/su_max 0.001
_refine_ls_shift/su_mean 0.000
_refine_ls_structure_factor_coef Fsqd
_refine_ls_weighting_details 'w=1/[\s^2^(Fo^2^)+(0.0211P)^2^+2.0747P] where P=(Fo^2^+2Fc^2^)/3'
_refine_ls_weighting_scheme calc
_refine_ls_wR_factor_gt 0.0672
_refine_ls_wR_factor_ref 0.0711
_reflns_Friedel_coverage 0.000
_reflns_number_gt 3786
_reflns_number_total 4494
_reflns_threshold_expression 'I > 2\s(I)'
_cod_data_source_file d5nj04085j2.cif
_cod_data_source_block ksnp22
_cod_database_code 7064208
_shelx_shelxl_version_number 2018/3
_shelx_space_group_comment
;
The symmetry employed for this shelxl refinement is uniquely defined
by the following loop, which should always be used as a source of
symmetry information in preference to the above space-group names.
They are only intended as comments.
;
_shelx_estimated_absorpt_t_max 0.571
_shelx_estimated_absorpt_t_min 0.517
_olex2_refinement_description
;
1. Fixed Uiso
 At 1.2 times of:
  All C(H) groups, All C(H,H) groups
2.a Ternary CH refined with riding coordinates:
 C13(H13)
2.b Secondary CH2 refined with riding coordinates:
 C6(H6A,H6B), C7(H7A,H7B), C14(H14A,H14B), C15(H15A,H15B), C16(H16A,H16B),
 C17(H17A,H17B), C18(H18A,H18B), C19(H19A,H19B)
2.c Aromatic/amide H refined with riding coordinates:
 C1(H1), C2(H2), C3(H3), C4(H4), C9(H9), C10(H10), C11(H11), C12(H12)
;
_olex2_submission_special_instructions 'No special instructions were received'

loop_
_space_group_symop_operation_xyz
'x, y, z'
'-x, y+1/2, -z+1/2'
'-x, -y, -z'
'x, -y-1/2, z-1/2'

loop_
_atom_site_label
_atom_site_type_symbol
_atom_site_fract_x
_atom_site_fract_y
_atom_site_fract_z
_atom_site_U_iso_or_equiv
_atom_site_adp_type
_atom_site_occupancy
_atom_site_site_symmetry_order
_atom_site_calc_flag
_atom_site_refinement_flags_posn
_atom_site_refinement_flags_adp
_atom_site_refinement_flags_occupancy
_atom_site_disorder_assembly
_atom_site_disorder_group
Cu1 Cu 0.26795(2) 0.13760(2) 0.75520(2) 0.00883(8) Uani 1 1 d . . . . .
Cl1 Cl 0.17238(5) 0.06457(4) 0.85124(4) 0.01608(12) Uani 1 1 d . . . . .
Cl2 Cl 0.36731(5) 0.00652(4) 0.68591(4) 0.01403(12) Uani 1 1 d . . . . .
N1 N 0.11558(15) 0.14707(12) 0.61573(14) 0.0107(4) Uani 1 1 d . . . . .
N2 N 0.31648(15) 0.26433(12) 0.69037(13) 0.0083(3) Uani 1 1 d . . . . .
N3 N 0.43240(16) 0.16314(12) 0.87834(14) 0.0103(4) Uani 1 1 d . . . . .
C1 C 0.00436(19) 0.10408(16) 0.59116(18) 0.0139(4) Uani 1 1 d . . . . .
H1 H -0.009295 0.069810 0.646518 0.017 Uiso 1 1 calc R U . . .
C2 C -0.0903(2) 0.10826(16) 0.48812(19) 0.0158(5) Uani 1 1 d . . . . .
H2 H -0.167572 0.076100 0.472178 0.019 Uiso 1 1 calc R U . . .
C3 C -0.0711(2) 0.16012(17) 0.40821(19) 0.0176(5) Uani 1 1 d . . . . .
H3 H -0.134725 0.163307 0.336381 0.021 Uiso 1 1 calc R U . . .
C4 C 0.0418(2) 0.20728(16) 0.43394(18) 0.0150(5) Uani 1 1 d . . . . .
H4 H 0.055599 0.245406 0.380931 0.018 Uiso 1 1 calc R U . . .
C5 C 0.13438(19) 0.19791(15) 0.53844(17) 0.0109(4) Uani 1 1 d . . . . .
C6 C 0.26371(19) 0.23880(15) 0.57291(17) 0.0112(4) Uani 1 1 d . . . . .
H6A H 0.316847 0.188301 0.559605 0.013 Uiso 1 1 calc R U . . .
H6B H 0.261175 0.299342 0.529951 0.013 Uiso 1 1 calc R U . . .
C7 C 0.45442(18) 0.26672(16) 0.73981(17) 0.0115(4) Uani 1 1 d . . . . .
H7A H 0.483046 0.336774 0.743123 0.014 Uiso 1 1 calc R U . . .
H7B H 0.485231 0.228220 0.693776 0.014 Uiso 1 1 calc R U . . .
C8 C 0.50753(19) 0.22285(15) 0.85279(17) 0.0107(4) Uani 1 1 d . . . . .
C9 C 0.6298(2) 0.24043(16) 0.92557(18) 0.0154(5) Uani 1 1 d . . . . .
H9 H 0.681391 0.283448 0.906624 0.019 Uiso 1 1 calc R U . . .
C10 C 0.6754(2) 0.19418(16) 1.02641(18) 0.0177(5) Uani 1 1 d . . . . .
H10 H 0.759633 0.203531 1.076457 0.021 Uiso 1 1 calc R U . . .
C11 C 0.5974(2) 0.13424(16) 1.05368(18) 0.0161(5) Uani 1 1 d . . . . .
H11 H 0.626461 0.102982 1.122867 0.019 Uiso 1 1 calc R U . . .
C12 C 0.4764(2) 0.12110(15) 0.97762(17) 0.0127(4) Uani 1 1 d . . . . .
H12 H 0.422041 0.080856 0.996119 0.015 Uiso 1 1 calc R U . . .
C13 C 0.25744(19) 0.35866(14) 0.70949(17) 0.0103(4) Uani 1 1 d . . . . .
H13 H 0.165485 0.347880 0.672850 0.012 Uiso 1 1 calc R U . . .
C14 C 0.2840(2) 0.45297(15) 0.65768(18) 0.0134(4) Uani 1 1 d . . . . .
H14A H 0.368724 0.477492 0.703931 0.016 Uiso 1 1 calc R U . . .
H14B H 0.281114 0.435540 0.585762 0.016 Uiso 1 1 calc R U . . .
C15 C 0.1895(2) 0.53680(16) 0.64378(19) 0.0197(5) Uani 1 1 d . . . . .
H15A H 0.177978 0.576196 0.578438 0.024 Uiso 1 1 calc R U . . .
H15B H 0.108489 0.505632 0.630241 0.024 Uiso 1 1 calc R U . . .
C16 C 0.2243(2) 0.60870(17) 0.7398(2) 0.0233(5) Uani 1 1 d . . . . .
H16A H 0.280058 0.660982 0.733395 0.028 Uiso 1 1 calc R U . . .
H16B H 0.147831 0.642304 0.735224 0.028 Uiso 1 1 calc R U . . .
C17 C 0.2883(3) 0.55952(17) 0.8511(2) 0.0253(6) Uani 1 1 d . . . . .
H17A H 0.284421 0.605909 0.906465 0.030 Uiso 1 1 calc R U . . .
H17B H 0.377160 0.549330 0.867344 0.030 Uiso 1 1 calc R U . . .
C18 C 0.2326(2) 0.45918(16) 0.8615(2) 0.0217(5) Uani 1 1 d . . . . .
H18A H 0.243390 0.450940 0.937408 0.026 Uiso 1 1 calc R U . . .
H18B H 0.142224 0.460129 0.814408 0.026 Uiso 1 1 calc R U . . .
C19 C 0.2904(2) 0.36930(16) 0.83060(17) 0.0157(5) Uani 1 1 d . . . . .
H19A H 0.263868 0.307700 0.855554 0.019 Uiso 1 1 calc R U . . .
H19B H 0.381956 0.374036 0.870257 0.019 Uiso 1 1 calc R U . . .

loop_
_atom_site_aniso_label
_atom_site_aniso_U_11
_atom_site_aniso_U_22
_atom_site_aniso_U_33
_atom_site_aniso_U_23
_atom_site_aniso_U_13
_atom_site_aniso_U_12
Cu1 0.00806(13) 0.00810(13) 0.00980(13) 0.00015(10) 0.00324(10) -0.00102(9)
Cl1 0.0157(3) 0.0200(3) 0.0142(3) 0.0016(2) 0.0080(2) -0.0033(2)
Cl2 0.0118(2) 0.0122(3) 0.0155(3) -0.0037(2) 0.0032(2) 0.00266(19)
N1 0.0100(8) 0.0079(8) 0.0139(9) -0.0009(7) 0.0046(7) 0.0000(7)
N2 0.0088(8) 0.0086(8) 0.0073(8) -0.0020(7) 0.0031(7) -0.0002(6)
N3 0.0120(9) 0.0068(8) 0.0111(9) -0.0018(7) 0.0038(7) 0.0006(7)
C1 0.0111(10) 0.0104(10) 0.0192(12) -0.0005(9) 0.0054(9) -0.0011(8)
C2 0.0097(10) 0.0112(10) 0.0234(12) -0.0007(9) 0.0040(9) -0.0002(8)
C3 0.0122(10) 0.0190(12) 0.0158(11) -0.0004(9) 0.0003(9) 0.0025(9)
C4 0.0147(11) 0.0164(11) 0.0131(11) 0.0020(9) 0.0049(9) 0.0021(9)
C5 0.0110(10) 0.0077(10) 0.0139(11) -0.0029(8) 0.0053(9) 0.0010(8)
C6 0.0116(10) 0.0116(10) 0.0107(10) -0.0016(8) 0.0050(8) -0.0009(8)
C7 0.0096(10) 0.0130(10) 0.0124(10) -0.0017(8) 0.0053(8) -0.0024(8)
C8 0.0118(10) 0.0076(9) 0.0121(10) -0.0040(8) 0.0045(8) -0.0003(8)
C9 0.0129(11) 0.0130(11) 0.0192(12) -0.0052(9) 0.0056(9) -0.0027(8)
C10 0.0137(11) 0.0164(11) 0.0158(11) -0.0059(9) -0.0008(9) 0.0006(9)
C11 0.0199(11) 0.0115(10) 0.0123(11) -0.0008(9) 0.0021(9) 0.0050(9)
C12 0.0175(11) 0.0075(10) 0.0138(11) 0.0003(8) 0.0073(9) 0.0018(8)
C13 0.0119(10) 0.0074(10) 0.0127(10) -0.0012(8) 0.0064(8) 0.0000(8)
C14 0.0184(11) 0.0104(10) 0.0126(11) 0.0021(8) 0.0079(9) -0.0006(8)
C15 0.0249(13) 0.0126(11) 0.0224(12) 0.0079(9) 0.0108(11) 0.0052(9)
C16 0.0350(14) 0.0101(11) 0.0327(14) 0.0044(10) 0.0219(12) 0.0037(10)
C17 0.0437(16) 0.0120(11) 0.0236(13) -0.0036(10) 0.0176(12) 0.0007(11)
C18 0.0413(15) 0.0118(11) 0.0196(12) 0.0025(9) 0.0202(12) 0.0067(10)
C19 0.0275(12) 0.0089(10) 0.0141(11) 0.0012(8) 0.0122(10) 0.0040(9)

loop_
_atom_type_symbol
_atom_type_description
_atom_type_scat_dispersion_real
_atom_type_scat_dispersion_imag
_atom_type_scat_source
C C 0.0033 0.0016 'International Tables Vol C Tables 4.2.6.8 and 6.1.1.4'
H H 0.0000 0.0000 'International Tables Vol C Tables 4.2.6.8 and 6.1.1.4'
Cl Cl 0.1484 0.1585 'International Tables Vol C Tables 4.2.6.8 and 6.1.1.4'
Cu Cu 0.3201 1.2651 'International Tables Vol C Tables 4.2.6.8 and 6.1.1.4'
N N 0.0061 0.0033 'International Tables Vol C Tables 4.2.6.8 and 6.1.1.4'

loop_
_geom_angle_atom_site_label_1
_geom_angle_atom_site_label_2
_geom_angle_atom_site_label_3
_geom_angle
_geom_angle_site_symmetry_1
_geom_angle_site_symmetry_3
_geom_angle_publ_flag
Cl1 Cu1 Cl2 109.97(2) . . ?
N1 Cu1 Cl1 95.77(5) . . ?
N1 Cu1 Cl2 93.97(5) . . ?
N1 Cu1 N2 81.34(7) . . ?
N2 Cu1 Cl1 151.30(5) . . ?
N2 Cu1 Cl2 98.73(5) . . ?
N3 Cu1 Cl1 98.06(5) . . ?
N3 Cu1 Cl2 89.20(5) . . ?
N3 Cu1 N1 163.82(7) . . ?
N3 Cu1 N2 82.49(7) . . ?
C1 N1 Cu1 127.55(15) . . ?
C5 N1 Cu1 113.02(13) . . ?
C5 N1 C1 119.28(18) . . ?
C6 N2 Cu1 101.46(12) . . ?
C6 N2 C13 110.98(15) . . ?
C7 N2 Cu1 105.79(12) . . ?
C7 N2 C6 112.12(15) . . ?
C7 N2 C13 113.89(15) . . ?
C13 N2 Cu1 111.81(12) . . ?
C8 N3 Cu1 113.93(14) . . ?
C8 N3 C12 119.08(18) . . ?
C12 N3 Cu1 126.76(14) . . ?
N1 C1 H1 119.0 . . ?
N1 C1 C2 122.0(2) . . ?
C2 C1 H1 119.0 . . ?
C1 C2 H2 120.6 . . ?
C1 C2 C3 118.9(2) . . ?
C3 C2 H2 120.6 . . ?
C2 C3 H3 120.3 . . ?
C4 C3 C2 119.4(2) . . ?
C4 C3 H3 120.3 . . ?
C3 C4 H4 120.6 . . ?
C3 C4 C5 118.8(2) . . ?
C5 C4 H4 120.6 . . ?
N1 C5 C4 121.61(19) . . ?
N1 C5 C6 114.98(18) . . ?
C4 C5 C6 123.35(19) . . ?
N2 C6 C5 109.32(16) . . ?
N2 C6 H6A 109.8 . . ?
N2 C6 H6B 109.8 . . ?
C5 C6 H6A 109.8 . . ?
C5 C6 H6B 109.8 . . ?
H6A C6 H6B 108.3 . . ?
N2 C7 H7A 109.4 . . ?
N2 C7 H7B 109.4 . . ?
N2 C7 C8 111.13(16) . . ?
H7A C7 H7B 108.0 . . ?
C8 C7 H7A 109.4 . . ?
C8 C7 H7B 109.4 . . ?
N3 C8 C7 116.97(17) . . ?
N3 C8 C9 121.5(2) . . ?
C9 C8 C7 121.44(19) . . ?
C8 C9 H9 120.5 . . ?
C10 C9 C8 118.9(2) . . ?
C10 C9 H9 120.5 . . ?
C9 C10 H10 120.2 . . ?
C11 C10 C9 119.6(2) . . ?
C11 C10 H10 120.2 . . ?
C10 C11 H11 120.9 . . ?
C12 C11 C10 118.3(2) . . ?
C12 C11 H11 120.9 . . ?
N3 C12 C11 122.5(2) . . ?
N3 C12 H12 118.7 . . ?
C11 C12 H12 118.7 . . ?
N2 C13 H13 106.3 . . ?
N2 C13 C14 113.88(16) . . ?
N2 C13 C19 109.51(16) . . ?
C14 C13 H13 106.3 . . ?
C19 C13 H13 106.3 . . ?
C19 C13 C14 114.00(17) . . ?
C13 C14 H14A 109.2 . . ?
C13 C14 H14B 109.2 . . ?
H14A C14 H14B 107.9 . . ?
C15 C14 C13 111.97(18) . . ?
C15 C14 H14A 109.2 . . ?
C15 C14 H14B 109.2 . . ?
C14 C15 H15A 108.4 . . ?
C14 C15 H15B 108.4 . . ?
H15A C15 H15B 107.5 . . ?
C16 C15 C14 115.5(2) . . ?
C16 C15 H15A 108.4 . . ?
C16 C15 H15B 108.4 . . ?
C15 C16 H16A 108.6 . . ?
C15 C16 H16B 108.6 . . ?
H16A C16 H16B 107.6 . . ?
C17 C16 C15 114.65(19) . . ?
C17 C16 H16A 108.6 . . ?
C17 C16 H16B 108.6 . . ?
C16 C17 H17A 108.6 . . ?
C16 C17 H17B 108.6 . . ?
C16 C17 C18 114.5(2) . . ?
H17A C17 H17B 107.6 . . ?
C18 C17 H17A 108.6 . . ?
C18 C17 H17B 108.6 . . ?
C17 C18 H18A 108.8 . . ?
C17 C18 H18B 108.8 . . ?
H18A C18 H18B 107.7 . . ?
C19 C18 C17 113.8(2) . . ?
C19 C18 H18A 108.8 . . ?
C19 C18 H18B 108.8 . . ?
C13 C19 H19A 108.4 . . ?
C13 C19 H19B 108.4 . . ?
C18 C19 C13 115.30(18) . . ?
C18 C19 H19A 108.4 . . ?
C18 C19 H19B 108.4 . . ?
H19A C19 H19B 107.5 . . ?

loop_
_geom_bond_atom_site_label_1
_geom_bond_atom_site_label_2
_geom_bond_distance
_geom_bond_site_symmetry_2
_geom_bond_publ_flag
Cu1 Cl1 2.2750(6) . ?
Cu1 Cl2 2.5036(6) . ?
Cu1 N1 1.9960(17) . ?
Cu1 N2 2.0968(17) . ?
Cu1 N3 1.9920(17) . ?
N1 C1 1.345(3) . ?
N1 C5 1.344(3) . ?
N2 C6 1.486(3) . ?
N2 C7 1.484(2) . ?
N2 C13 1.516(2) . ?
N3 C8 1.345(3) . ?
N3 C12 1.346(3) . ?
C1 H1 0.9500 . ?
C1 C2 1.378(3) . ?
C2 H2 0.9500 . ?
C2 C3 1.384(3) . ?
C3 H3 0.9500 . ?
C3 C4 1.384(3) . ?
C4 H4 0.9500 . ?
C4 C5 1.386(3) . ?
C5 C6 1.505(3) . ?
C6 H6A 0.9900 . ?
C6 H6B 0.9900 . ?
C7 H7A 0.9900 . ?
C7 H7B 0.9900 . ?
C7 C8 1.509(3) . ?
C8 C9 1.388(3) . ?
C9 H9 0.9500 . ?
C9 C10 1.387(3) . ?
C10 H10 0.9500 . ?
C10 C11 1.386(3) . ?
C11 H11 0.9500 . ?
C11 C12 1.382(3) . ?
C12 H12 0.9500 . ?
C13 H13 1.0000 . ?
C13 C14 1.538(3) . ?
C13 C19 1.528(3) . ?
C14 H14A 0.9900 . ?
C14 H14B 0.9900 . ?
C14 C15 1.538(3) . ?
C15 H15A 0.9900 . ?
C15 H15B 0.9900 . ?
C15 C16 1.529(3) . ?
C16 H16A 0.9900 . ?
C16 H16B 0.9900 . ?
C16 C17 1.524(3) . ?
C17 H17A 0.9900 . ?
C17 H17B 0.9900 . ?
C17 C18 1.527(3) . ?
C18 H18A 0.9900 . ?
C18 H18B 0.9900 . ?
C18 C19 1.525(3) . ?
C19 H19A 0.9900 . ?
C19 H19B 0.9900 . ?

loop_
_geom_torsion_atom_site_label_1
_geom_torsion_atom_site_label_2
_geom_torsion_atom_site_label_3
_geom_torsion_atom_site_label_4
_geom_torsion
_geom_torsion_site_symmetry_1
_geom_torsion_site_symmetry_2
_geom_torsion_site_symmetry_3
_geom_torsion_site_symmetry_4
_geom_torsion_publ_flag
Cu1 N1 C1 C2 -173.50(15) . . . . ?
Cu1 N1 C5 C4 176.00(16) . . . . ?
Cu1 N1 C5 C6 -1.3(2) . . . . ?
Cu1 N2 C6 C5 45.18(17) . . . . ?
Cu1 N2 C7 C8 -31.30(18) . . . . ?
Cu1 N2 C13 C14 -176.63(13) . . . . ?
Cu1 N2 C13 C19 54.41(18) . . . . ?
Cu1 N3 C8 C7 4.2(2) . . . . ?
Cu1 N3 C8 C9 -173.53(16) . . . . ?
Cu1 N3 C12 C11 171.97(15) . . . . ?
N1 C1 C2 C3 -1.4(3) . . . . ?
N1 C5 C6 N2 -31.8(2) . . . . ?
N2 C7 C8 N3 19.7(2) . . . . ?
N2 C7 C8 C9 -162.61(18) . . . . ?
N2 C13 C14 C15 160.13(17) . . . . ?
N2 C13 C19 C18 -177.61(18) . . . . ?
N3 C8 C9 C10 0.8(3) . . . . ?
C1 N1 C5 C4 0.1(3) . . . . ?
C1 N1 C5 C6 -177.21(18) . . . . ?
C1 C2 C3 C4 -0.8(3) . . . . ?
C2 C3 C4 C5 2.5(3) . . . . ?
C3 C4 C5 N1 -2.2(3) . . . . ?
C3 C4 C5 C6 174.89(19) . . . . ?
C4 C5 C6 N2 150.98(19) . . . . ?
C5 N1 C1 C2 1.7(3) . . . . ?
C6 N2 C7 C8 -141.05(17) . . . . ?
C6 N2 C13 C14 -64.1(2) . . . . ?
C6 N2 C13 C19 166.91(17) . . . . ?
C7 N2 C6 C5 157.65(16) . . . . ?
C7 N2 C13 C14 63.5(2) . . . . ?
C7 N2 C13 C19 -65.4(2) . . . . ?
C7 C8 C9 C10 -176.83(19) . . . . ?
C8 N3 C12 C11 -2.1(3) . . . . ?
C8 C9 C10 C11 -2.0(3) . . . . ?
C9 C10 C11 C12 1.3(3) . . . . ?
C10 C11 C12 N3 0.9(3) . . . . ?
C12 N3 C8 C7 179.00(18) . . . . ?
C12 N3 C8 C9 1.3(3) . . . . ?
C13 N2 C6 C5 -73.7(2) . . . . ?
C13 N2 C7 C8 91.90(19) . . . . ?
C13 C14 C15 C16 89.8(2) . . . . ?
C14 C13 C19 C18 53.5(3) . . . . ?
C14 C15 C16 C17 -37.8(3) . . . . ?
C15 C16 C17 C18 -41.6(3) . . . . ?
C16 C17 C18 C19 89.5(3) . . . . ?
C17 C18 C19 C13 -71.3(3) . . . . ?
C19 C13 C14 C15 -73.2(2) . . . . ?
